data_4307574
loop_
_publ_author_name
'Wen Zhang'
'Fei Zhao'
'Tao Liu'
'Mei Yuan'
'Zhe-Ming Wang'
'Song Gao'

_publ_section_title
;
Spin Crossover in a Series of Iron(II) Complexes of
2-(2-Alkyl-2H-tetrazol-5-yl)-1,10-phenanthroline: Effects of Alkyl Side
Chain, Solvent, and Anion
;
_journal_name_full 'Inorganic Chemistry'
_journal_page_first 2541
_journal_page_last 2555
_journal_paper_doi 10.1021/ic062062h
_journal_volume 46
_journal_year 2007
_chemical_formula_sum 'C36 H38 Cl2 Fe N12 O9'
_chemical_formula_weight 909.53
_chemical_name_systematic
; 
 ? 
;
_space_group_IT_number 14
_symmetry_cell_setting monoclinic
_symmetry_space_group_name_Hall '-P 2ybc'
_symmetry_space_group_name_H-M 'P 1 21/c 1'
_atom_sites_solution_hydrogens geom
_atom_sites_solution_primary direct
_atom_sites_solution_secondary difmap
_audit_creation_method SHELXL-97
_cell_angle_alpha 90.00
_cell_angle_beta 117.2550(10)
_cell_angle_gamma 90.00
_cell_formula_units_Z 4
_cell_length_a 17.5989(4)
_cell_length_b 15.0090(3)
_cell_length_c 17.5184(4)
_cell_measurement_reflns_used 32973
_cell_measurement_temperature 293(2)
_cell_measurement_theta_max 27.485
_cell_measurement_theta_min 3.395
_cell_volume 4113.60(16)
_computing_cell_refinement 'HKL Scalepack (Otwinowski & Minor, 1997)'
_computing_data_collection 'KappaCCD (Nonius B. V., 1998)'
_computing_data_reduction 'HKL Denzo (Otwinowski & Minor, 1997) & maXus (Mackay et al., 1998)'
_computing_molecular_graphics 'Bruker SHELXTL V5.1 (Sheldrick, 1998)'
_computing_publication_material 'SHELXL-97 (Sheldrick, 1997)'
_computing_structure_refinement 'SHELXL-97 (Sheldrick, 1997)'
_computing_structure_solution 'SHELXS-97 (Sheldrick, 1990)'
_diffrn_ambient_temperature 293(2)
_diffrn_detector_area_resol_mean 0.76
_diffrn_measured_fraction_theta_full 0.996
_diffrn_measured_fraction_theta_max 0.996
_diffrn_measurement_device_type 'NONIUS KappaCCD'
_diffrn_measurement_method CCD
_diffrn_radiation_monochromator graphite
_diffrn_radiation_source 'fine-focus sealed tube'
_diffrn_radiation_type MoK\a
_diffrn_radiation_wavelength 0.71073
_diffrn_reflns_av_R_equivalents 0.0926
_diffrn_reflns_av_sigmaI/netI 0.1032
_diffrn_reflns_limit_h_max 22
_diffrn_reflns_limit_h_min -22
_diffrn_reflns_limit_k_max 19
_diffrn_reflns_limit_k_min -19
_diffrn_reflns_limit_l_max 22
_diffrn_reflns_limit_l_min -22
_diffrn_reflns_number 58158
_diffrn_reflns_theta_full 27.51
_diffrn_reflns_theta_max 27.51
_diffrn_reflns_theta_min 3.41
_exptl_absorpt_coefficient_mu 0.565
_exptl_absorpt_correction_T_max 0.885
_exptl_absorpt_correction_T_min 0.762
_exptl_absorpt_correction_type empirical
_exptl_absorpt_process_details '(Blessing, 1995, 1997)'
_exptl_crystal_colour red
_exptl_crystal_density_diffrn 1.469
_exptl_crystal_density_method 'not measured'
_exptl_crystal_description block
_exptl_crystal_F_000 1880
_exptl_crystal_size_max 0.30
_exptl_crystal_size_mid 0.25
_exptl_crystal_size_min 0.25
_refine_diff_density_max 0.503
_refine_diff_density_min -0.408
_refine_diff_density_rms 0.058
_refine_ls_extinction_method none
_refine_ls_goodness_of_fit_ref 0.939
_refine_ls_hydrogen_treatment mixed
_refine_ls_matrix_type full
_refine_ls_number_parameters 541
_refine_ls_number_reflns 9429
_refine_ls_number_restraints 0
_refine_ls_restrained_S_all 0.939
_refine_ls_R_factor_all 0.1443
_refine_ls_R_factor_gt 0.0518
_refine_ls_shift/su_max 0.018
_refine_ls_shift/su_mean 0.001
_refine_ls_structure_factor_coef Fsqd
_refine_ls_weighting_details 'calc w=1/[\s^2^(Fo^2^)+(0.0833P)^2^+0.0000P] where P=(Fo^2^+2Fc^2^)/3'
_refine_ls_weighting_scheme calc
_refine_ls_wR_factor_gt 0.1303
_refine_ls_wR_factor_ref 0.1585
_reflns_number_gt 4390
_reflns_number_total 9429
_reflns_threshold_expression >2sigma(I)
_cod_data_source_file ic062062hsi20061026_105250_09.cif
_cod_data_source_block 5a
_cod_depositor_comments
;
The following automatic conversions were performed:
'_symmetry_cell_setting' value 'Monoclinic' changed to 'monoclinic'
according to '/home/saulius/struct/CIF-dictionaries/cif_core.dic'
dictionary named 'cif_core.dic' version 2.4.1 from 2010-06-29.

Automatic conversion script
Id: cif_fix_enum 1527 2010-12-29 10:47:43Z saulius 
;
_cod_database_code 4307574

loop_
_symmetry_equiv_pos_as_xyz
'x, y, z'
'-x, y+1/2, -z+1/2'
'-x, -y, -z'
'x, -y-1/2, z-1/2'

loop_
_atom_site_label
_atom_site_type_symbol
_atom_site_fract_x
_atom_site_fract_y
_atom_site_fract_z
_atom_site_U_iso_or_equiv
_atom_site_adp_type
_atom_site_occupancy
_atom_site_symmetry_multiplicity
_atom_site_calc_flag
_atom_site_refinement_flags
_atom_site_disorder_assembly
_atom_site_disorder_group
Fe1 Fe 0.26984(3) -0.00568(3) 0.22914(3) 0.03765(16) Uani 1 1 d . . .
Cl1 Cl 0.47966(6) 0.28377(6) 0.27687(6) 0.0614(3) Uani 1 1 d . . .
Cl2 Cl -0.09245(9) 0.20253(10) 0.26192(10) 0.0976(4) Uani 1 1 d . . .
N1 N 0.15290(17) -0.01200(18) 0.22021(17) 0.0445(7) Uani 1 1 d . . .
N2 N 0.21210(15) 0.06667(17) 0.13000(15) 0.0406(6) Uani 1 1 d . . .
N3 N 0.36318(15) 0.02541(16) 0.20225(15) 0.0384(6) Uani 1 1 d . . .
N4 N 0.44556(16) 0.00951(17) 0.23371(16) 0.0398(6) Uani 1 1 d . . .
N5 N 0.46965(16) 0.05191(18) 0.18293(16) 0.0421(7) Uani 1 1 d . . .
N7 N 0.30407(15) 0.08982(18) 0.31897(16) 0.0436(7) Uani 1 1 d . . .
N8 N 0.32718(14) -0.07875(17) 0.32803(14) 0.0375(6) Uani 1 1 d . . .
N9 N 0.25982(14) -0.12566(17) 0.17703(15) 0.0376(6) Uani 1 1 d . . .
N10 N 0.22913(16) -0.1616(2) 0.09984(16) 0.0468(7) Uani 1 1 d . . .
N11 N 0.25032(17) -0.2465(2) 0.11396(17) 0.0510(7) Uani 1 1 d . . .
N12 N 0.29342(17) -0.26934(19) 0.19649(17) 0.0509(7) Uani 1 1 d . . .
N6 N 0.40752(16) 0.09621(18) 0.11853(16) 0.0451(7) Uani 1 1 d . . .
C1 C 0.1225(2) -0.0537(3) 0.2667(2) 0.0601(10) Uani 1 1 d . . .
H1 H 0.1600 -0.0876 0.3132 0.072 Uiso 1 1 calc R . .
C2 C 0.0369(2) -0.0498(3) 0.2497(3) 0.0738(12) Uani 1 1 d . . .
H2 H 0.0189 -0.0805 0.2846 0.089 Uiso 1 1 calc R . .
C3 C -0.0198(2) -0.0014(3) 0.1826(3) 0.0708(12) Uani 1 1 d . . .
H3 H -0.0769 0.0017 0.1710 0.085 Uiso 1 1 calc R . .
C4 C 0.0090(2) 0.0440(3) 0.1308(2) 0.0557(9) Uani 1 1 d . . .
C5 C -0.0434(2) 0.0964(3) 0.0566(2) 0.0702(12) Uani 1 1 d . . .
H5 H -0.1012 0.1028 0.0411 0.084 Uiso 1 1 calc R . .
C6 C -0.0117(2) 0.1364(3) 0.0089(2) 0.0720(12) Uani 1 1 d . . .
H6 H -0.0482 0.1691 -0.0391 0.086 Uiso 1 1 calc R . .
C7 C 0.0772(2) 0.1300(3) 0.0299(2) 0.0554(10) Uani 1 1 d . . .
C8 C 0.1186(2) 0.1691(3) -0.0137(2) 0.0629(11) Uani 1 1 d . . .
H8 H 0.0875 0.2038 -0.0621 0.075 Uiso 1 1 calc R . .
C9 C 0.2051(2) 0.1565(2) 0.0144(2) 0.0594(10) Uani 1 1 d . . .
H9 H 0.2325 0.1821 -0.0147 0.071 Uiso 1 1 calc R . .
C10 C 0.25097(19) 0.1041(2) 0.08800(19) 0.0435(8) Uani 1 1 d . . .
C11 C 0.12747(19) 0.0798(2) 0.10256(19) 0.0460(8) Uani 1 1 d . . .
C12 C 0.09468(19) 0.0364(2) 0.1523(2) 0.0443(8) Uani 1 1 d . . .
C13 C 0.34172(19) 0.0787(2) 0.13299(18) 0.0401(8) Uani 1 1 d . . .
C14 C 0.55972(19) 0.0548(3) 0.2022(2) 0.0510(9) Uani 1 1 d . . .
H14A H 0.5921 0.0166 0.2511 0.061 Uiso 1 1 calc R . .
H14B H 0.5807 0.1152 0.2183 0.061 Uiso 1 1 calc R . .
C15 C 0.5758(2) 0.0261(2) 0.1288(2) 0.0521(9) Uani 1 1 d . . .
H15A H 0.5532 0.0703 0.0834 0.063 Uiso 1 1 calc R . .
H15B H 0.5471 -0.0300 0.1058 0.063 Uiso 1 1 calc R . .
C16 C 0.6719(2) 0.0153(3) 0.1603(2) 0.0633(11) Uani 1 1 d . . .
H16A H 0.7000 0.0699 0.1892 0.076 Uiso 1 1 calc R . .
H16B H 0.6923 -0.0320 0.2027 0.076 Uiso 1 1 calc R . .
C17 C 0.6996(3) -0.0055(3) 0.0917(3) 0.0739(12) Uani 1 1 d . . .
H17A H 0.7579 -0.0273 0.1194 0.089 Uiso 1 1 calc R . .
H17B H 0.6636 -0.0528 0.0553 0.089 Uiso 1 1 calc R . .
C18 C 0.6948(3) 0.0714(3) 0.0374(3) 0.0927(14) Uani 1 1 d . . .
H18A H 0.7131 0.0536 -0.0043 0.139 Uiso 1 1 calc R . .
H18B H 0.7314 0.1181 0.0726 0.139 Uiso 1 1 calc R . .
H18C H 0.6370 0.0927 0.0084 0.139 Uiso 1 1 calc R . .
C19 C 0.2958(2) 0.1778(2) 0.3138(2) 0.0563(9) Uani 1 1 d . . .
H19 H 0.2688 0.2040 0.2597 0.068 Uiso 1 1 calc R . .
C20 C 0.3257(3) 0.2326(3) 0.3857(3) 0.0693(11) Uani 1 1 d . . .
H20 H 0.3172 0.2939 0.3788 0.083 Uiso 1 1 calc R . .
C21 C 0.3674(2) 0.1975(3) 0.4664(3) 0.0664(11) Uani 1 1 d . . .
H21 H 0.3882 0.2346 0.5143 0.080 Uiso 1 1 calc R . .
C22 C 0.3783(2) 0.1047(3) 0.4764(2) 0.0544(9) Uani 1 1 d . . .
C23 C 0.4216(2) 0.0571(3) 0.5566(2) 0.0589(10) Uani 1 1 d . . .
H23 H 0.4426 0.0888 0.6079 0.071 Uiso 1 1 calc R . .
C24 C 0.4324(2) -0.0312(3) 0.5593(2) 0.0570(10) Uani 1 1 d . . .
H24 H 0.4608 -0.0592 0.6124 0.068 Uiso 1 1 calc R . .
C25 C 0.40145(19) -0.0844(2) 0.48274(19) 0.0457(9) Uani 1 1 d . . .
C26 C 0.4108(2) -0.1768(3) 0.4772(2) 0.0557(10) Uani 1 1 d . . .
H26 H 0.4384 -0.2104 0.5271 0.067 Uiso 1 1 calc R . .
C27 C 0.3795(2) -0.2177(2) 0.3985(2) 0.0523(9) Uani 1 1 d . . .
H27 H 0.3859 -0.2788 0.3947 0.063 Uiso 1 1 calc R . .
C28 C 0.33795(19) -0.1663(2) 0.32442(19) 0.0420(8) Uani 1 1 d . . .
C29 C 0.35862(18) -0.0384(2) 0.40503(18) 0.0398(8) Uani 1 1 d . . .
C30 C 0.34619(18) 0.0552(2) 0.40017(19) 0.0421(8) Uani 1 1 d . . .
C31 C 0.29843(19) -0.1922(2) 0.23462(19) 0.0404(8) Uani 1 1 d . . .
C32 C 0.2287(3) -0.3108(3) 0.0439(3) 0.0849(14) Uani 1 1 d . . .
H32A H 0.2807 -0.3309 0.0431 0.102 Uiso 1 1 calc R . .
H32B H 0.1934 -0.2819 -0.0105 0.102 Uiso 1 1 calc R . .
C33 C 0.1809(6) -0.3913(7) 0.0545(6) 0.244(6) Uani 1 1 d . . .
H33A H 0.2091 -0.4081 0.1146 0.293 Uiso 1 1 calc R . .
H33B H 0.1238 -0.3717 0.0416 0.293 Uiso 1 1 calc R . .
C34 C 0.1733(8) -0.4639(9) 0.0088(9) 0.295(7) Uani 1 1 d . . .
H34A H 0.2285 -0.4733 0.0104 0.354 Uiso 1 1 calc R . .
H34B H 0.1338 -0.4491 -0.0501 0.354 Uiso 1 1 calc R . .
C35 C 0.147(2) -0.5468(16) 0.0253(16) 0.50(2) Uani 1 1 d . . .
H35A H 0.0865 -0.5462 -0.0131 0.602 Uiso 1 1 calc R . .
H35B H 0.1712 -0.5875 -0.0012 0.602 Uiso 1 1 calc R . .
C36 C 0.1513(16) -0.5924(13) 0.0879(14) 0.492(16) Uani 1 1 d . . .
H36A H 0.1209 -0.6474 0.0669 0.738 Uiso 1 1 calc R . .
H36B H 0.1259 -0.5595 0.1174 0.738 Uiso 1 1 calc R . .
H36C H 0.2100 -0.6050 0.1268 0.738 Uiso 1 1 calc R . .
O1 O 0.50612(19) 0.2833(2) 0.21104(18) 0.0854(9) Uani 1 1 d . . .
O2 O 0.5444(3) 0.3251(2) 0.3500(2) 0.1488(17) Uani 1 1 d . . .
O3 O 0.4042(2) 0.3316(3) 0.2476(3) 0.1438(16) Uani 1 1 d . . .
O4 O 0.46898(18) 0.19488(17) 0.29910(16) 0.0782(8) Uani 1 1 d . . .
O5 O -0.1380(5) 0.2341(4) 0.1801(3) 0.263(4) Uani 1 1 d . . .
O6 O -0.1184(3) 0.1147(3) 0.2638(3) 0.1538(16) Uani 1 1 d . . .
O7 O -0.0068(3) 0.2063(4) 0.2842(5) 0.224(3) Uani 1 1 d . . .
O8 O -0.1036(2) 0.2582(3) 0.3208(2) 0.1256(13) Uani 1 1 d . . .
O9 O 0.1086(10) 0.2769(12) 0.2384(15) 0.619(12) Uani 1 1 d . . .

loop_
_atom_site_aniso_label
_atom_site_aniso_U_11
_atom_site_aniso_U_22
_atom_site_aniso_U_33
_atom_site_aniso_U_23
_atom_site_aniso_U_13
_atom_site_aniso_U_12
Fe1 0.0394(3) 0.0377(3) 0.0329(2) 0.0040(2) 0.0140(2) 0.0044(2)
Cl1 0.0836(7) 0.0417(6) 0.0575(6) 0.0058(5) 0.0310(5) 0.0034(5)
Cl2 0.0915(9) 0.0931(10) 0.1198(11) -0.0447(9) 0.0584(8) -0.0147(7)
N1 0.0481(15) 0.0470(18) 0.0426(15) 0.0040(13) 0.0245(13) 0.0002(13)
N2 0.0414(15) 0.0395(16) 0.0352(14) 0.0015(12) 0.0126(12) 0.0057(12)
N3 0.0412(15) 0.0363(15) 0.0353(14) -0.0003(12) 0.0155(12) 0.0011(12)
N4 0.0411(15) 0.0408(17) 0.0364(14) -0.0040(12) 0.0169(12) -0.0021(12)
N5 0.0461(16) 0.0426(17) 0.0392(15) -0.0056(13) 0.0208(13) -0.0059(13)
N7 0.0470(15) 0.0415(18) 0.0446(16) 0.0012(13) 0.0229(13) 0.0066(13)
N8 0.0413(14) 0.0381(17) 0.0310(13) 0.0005(12) 0.0147(11) 0.0002(12)
N9 0.0354(13) 0.0416(16) 0.0321(14) 0.0007(12) 0.0122(11) 0.0001(12)
N10 0.0475(15) 0.053(2) 0.0363(15) -0.0029(14) 0.0160(12) -0.0003(14)
N11 0.0551(17) 0.047(2) 0.0435(17) -0.0047(14) 0.0164(14) 0.0026(14)
N12 0.0546(17) 0.0445(19) 0.0460(17) -0.0017(15) 0.0165(14) 0.0031(14)
N6 0.0501(16) 0.0474(18) 0.0375(15) 0.0012(13) 0.0197(13) -0.0031(14)
C1 0.057(2) 0.068(3) 0.058(2) 0.008(2) 0.0281(19) 0.004(2)
C2 0.056(2) 0.096(4) 0.079(3) 0.010(3) 0.039(2) 0.005(2)
C3 0.047(2) 0.099(4) 0.070(3) -0.006(2) 0.030(2) 0.004(2)
C4 0.046(2) 0.063(3) 0.053(2) -0.0040(19) 0.0179(18) 0.0061(18)
C5 0.048(2) 0.090(3) 0.066(3) 0.008(2) 0.021(2) 0.018(2)
C6 0.055(2) 0.085(3) 0.055(2) 0.011(2) 0.007(2) 0.024(2)
C7 0.049(2) 0.058(3) 0.047(2) 0.0058(18) 0.0110(18) 0.0150(18)
C8 0.064(2) 0.066(3) 0.046(2) 0.0188(19) 0.0140(19) 0.018(2)
C9 0.070(3) 0.058(3) 0.048(2) 0.0165(19) 0.0252(19) 0.009(2)
C10 0.0498(19) 0.041(2) 0.0373(17) 0.0047(15) 0.0181(16) 0.0048(16)
C11 0.0418(19) 0.049(2) 0.0374(18) 0.0024(16) 0.0096(15) 0.0064(16)
C12 0.0398(18) 0.048(2) 0.0382(18) -0.0026(16) 0.0122(16) 0.0062(16)
C13 0.0480(19) 0.040(2) 0.0305(16) 0.0018(15) 0.0164(15) -0.0013(15)
C14 0.0412(19) 0.059(2) 0.054(2) -0.0074(18) 0.0222(16) -0.0086(16)
C15 0.059(2) 0.056(2) 0.046(2) -0.0042(17) 0.0277(17) -0.0093(18)
C16 0.064(2) 0.070(3) 0.065(2) -0.005(2) 0.038(2) -0.004(2)
C17 0.082(3) 0.075(3) 0.079(3) -0.009(2) 0.049(2) -0.007(2)
C18 0.135(4) 0.076(3) 0.099(3) -0.016(3) 0.081(3) -0.022(3)
C19 0.069(2) 0.043(2) 0.059(2) 0.0060(19) 0.0320(19) 0.0088(19)
C20 0.091(3) 0.043(2) 0.078(3) -0.011(2) 0.041(2) 0.005(2)
C21 0.072(3) 0.065(3) 0.064(3) -0.026(2) 0.032(2) -0.009(2)
C22 0.054(2) 0.056(3) 0.053(2) -0.0128(19) 0.0256(18) -0.0030(18)
C23 0.063(2) 0.075(3) 0.0343(19) -0.014(2) 0.0193(17) -0.007(2)
C24 0.055(2) 0.073(3) 0.0357(19) -0.0024(19) 0.0149(16) -0.002(2)
C25 0.0427(18) 0.058(3) 0.0322(18) 0.0045(17) 0.0135(15) 0.0023(17)
C26 0.063(2) 0.057(3) 0.040(2) 0.0161(18) 0.0179(17) 0.0095(19)
C27 0.061(2) 0.043(2) 0.046(2) 0.0100(17) 0.0184(17) 0.0072(17)
C28 0.0455(18) 0.037(2) 0.0418(18) 0.0052(16) 0.0189(15) 0.0033(16)
C29 0.0406(17) 0.046(2) 0.0346(18) 0.0002(16) 0.0187(15) -0.0017(15)
C30 0.0417(18) 0.046(2) 0.0396(19) -0.0032(17) 0.0198(15) 0.0006(16)
C31 0.0416(17) 0.037(2) 0.0378(18) 0.0020(16) 0.0140(14) -0.0013(15)
C32 0.101(3) 0.077(3) 0.058(3) -0.027(2) 0.020(2) 0.008(3)
C33 0.291(11) 0.243(10) 0.261(10) -0.231(9) 0.181(9) -0.176(9)
C34 0.307(15) 0.214(13) 0.359(18) -0.051(15) 0.148(13) -0.105(11)
C35 0.57(3) 0.37(3) 0.50(4) 0.17(3) 0.20(3) -0.20(3)
C36 0.60(4) 0.30(2) 0.52(4) -0.16(2) 0.21(3) -0.28(3)
O1 0.104(2) 0.093(2) 0.0784(19) 0.0163(17) 0.0584(17) 0.0082(17)
O2 0.232(4) 0.091(3) 0.067(2) -0.0122(19) 0.019(2) -0.065(3)
O3 0.144(3) 0.118(3) 0.215(4) 0.067(3) 0.121(3) 0.069(3)
O4 0.124(2) 0.0405(16) 0.0726(18) 0.0049(13) 0.0475(17) -0.0085(15)
O5 0.460(11) 0.155(5) 0.080(3) -0.029(3) 0.042(5) -0.043(6)
O6 0.188(4) 0.093(3) 0.213(5) -0.053(3) 0.120(4) -0.031(3)
O7 0.153(4) 0.208(6) 0.363(8) -0.108(6) 0.165(5) -0.040(4)
O8 0.146(3) 0.126(3) 0.121(3) -0.053(3) 0.074(2) -0.005(2)
O9 0.402(16) 0.60(2) 1.01(4) 0.03(3) 0.46(2) 0.045(15)

loop_
_atom_type_symbol
_atom_type_description
_atom_type_scat_dispersion_real
_atom_type_scat_dispersion_imag
_atom_type_scat_source
C C 0.0033 0.0016 'International Tables Vol C Tables 4.2.6.8 and 6.1.1.4'
H H 0.0000 0.0000 'International Tables Vol C Tables 4.2.6.8 and 6.1.1.4'
O O 0.0106 0.0060 'International Tables Vol C Tables 4.2.6.8 and 6.1.1.4'
Cl Cl 0.1484 0.1585 'International Tables Vol C Tables 4.2.6.8 and 6.1.1.4'
Fe Fe 0.3463 0.8444 'International Tables Vol C Tables 4.2.6.8 and 6.1.1.4'
N N 0.0061 0.0033 'International Tables Vol C Tables 4.2.6.8 and 6.1.1.4'

loop_
_geom_angle_atom_site_label_1
_geom_angle_atom_site_label_2
_geom_angle_atom_site_label_3
_geom_angle
_geom_angle_site_symmetry_1
_geom_angle_site_symmetry_3
_geom_angle_publ_flag
N2 Fe1 N8 179.63(12) . . ?
N2 Fe1 N3 78.50(11) . . ?
N8 Fe1 N3 101.69(10) . . ?
N2 Fe1 N9 101.53(10) . . ?
N8 Fe1 N9 78.16(10) . . ?
N3 Fe1 N9 90.76(10) . . ?
N2 Fe1 N1 81.65(11) . . ?
N8 Fe1 N1 98.16(11) . . ?
N3 Fe1 N1 160.15(11) . . ?
N9 Fe1 N1 92.84(10) . . ?
N2 Fe1 N7 98.71(11) . . ?
N8 Fe1 N7 81.61(11) . . ?
N3 Fe1 N7 91.99(10) . . ?
N9 Fe1 N7 159.72(10) . . ?
N1 Fe1 N7 91.37(10) . . ?
O3 Cl1 O2 110.3(3) . . ?
O3 Cl1 O4 111.2(2) . . ?
O2 Cl1 O4 108.44(19) . . ?
O3 Cl1 O1 108.4(2) . . ?
O2 Cl1 O1 108.1(2) . . ?
O4 Cl1 O1 110.40(17) . . ?
O5 Cl2 O7 108.9(5) . . ?
O5 Cl2 O6 108.0(3) . . ?
O7 Cl2 O6 111.0(3) . . ?
O5 Cl2 O8 110.5(4) . . ?
O7 Cl2 O8 105.6(3) . . ?
O6 Cl2 O8 112.6(3) . . ?
C1 N1 C12 115.7(3) . . ?
C1 N1 Fe1 132.1(2) . . ?
C12 N1 Fe1 112.2(2) . . ?
C10 N2 C11 120.1(3) . . ?
C10 N2 Fe1 123.3(2) . . ?
C11 N2 Fe1 116.6(2) . . ?
N4 N3 C13 106.5(2) . . ?
N4 N3 Fe1 137.7(2) . . ?
C13 N3 Fe1 115.8(2) . . ?
N5 N4 N3 105.3(2) . . ?
N4 N5 N6 114.9(2) . . ?
N4 N5 C14 120.7(3) . . ?
N6 N5 C14 124.2(3) . . ?
C19 N7 C30 116.0(3) . . ?
C19 N7 Fe1 132.3(2) . . ?
C30 N7 Fe1 111.6(2) . . ?
C28 N8 C29 119.3(3) . . ?
C28 N8 Fe1 123.5(2) . . ?
C29 N8 Fe1 117.2(2) . . ?
N10 N9 C31 106.9(3) . . ?
N10 N9 Fe1 138.5(2) . . ?
C31 N9 Fe1 114.53(19) . . ?
N11 N10 N9 104.8(2) . . ?
N10 N11 N12 115.1(3) . . ?
N10 N11 C32 122.4(3) . . ?
N12 N11 C32 122.5(3) . . ?
C31 N12 N11 101.3(3) . . ?
C13 N6 N5 100.9(2) . . ?
N1 C1 C2 123.5(3) . . ?
C3 C2 C1 120.1(4) . . ?
C2 C3 C4 118.8(4) . . ?
C12 C4 C3 117.1(3) . . ?
C12 C4 C5 117.5(4) . . ?
C3 C4 C5 125.4(3) . . ?
C6 C5 C4 122.1(4) . . ?
C5 C6 C7 121.7(3) . . ?
C11 C7 C8 116.9(3) . . ?
C11 C7 C6 115.6(4) . . ?
C8 C7 C6 127.5(3) . . ?
C9 C8 C7 120.7(3) . . ?
C8 C9 C10 118.6(3) . . ?
N2 C10 C9 121.1(3) . . ?
N2 C10 C13 107.4(3) . . ?
C9 C10 C13 131.5(3) . . ?
N2 C11 C7 122.6(3) . . ?
N2 C11 C12 114.2(3) . . ?
C7 C11 C12 123.2(3) . . ?
N1 C12 C4 124.7(3) . . ?
N1 C12 C11 115.3(3) . . ?
C4 C12 C11 120.0(3) . . ?
N6 C13 N3 112.3(3) . . ?
N6 C13 C10 132.7(3) . . ?
N3 C13 C10 115.0(3) . . ?
N5 C14 C15 113.8(3) . . ?
C14 C15 C16 109.4(3) . . ?
C17 C16 C15 115.9(3) . . ?
C18 C17 C16 113.9(4) . . ?
N7 C19 C20 122.9(3) . . ?
C21 C20 C19 120.7(4) . . ?
C20 C21 C22 119.3(4) . . ?
C30 C22 C21 115.8(3) . . ?
C30 C22 C23 117.9(3) . . ?
C21 C22 C23 126.3(3) . . ?
C24 C23 C22 121.9(3) . . ?
C23 C24 C25 122.1(3) . . ?
C29 C25 C26 116.6(3) . . ?
C29 C25 C24 116.1(3) . . ?
C26 C25 C24 127.3(3) . . ?
C27 C26 C25 120.3(3) . . ?
C26 C27 C28 119.1(3) . . ?
N8 C28 C27 121.7(3) . . ?
N8 C28 C31 107.9(3) . . ?
C27 C28 C31 130.3(3) . . ?
N8 C29 C25 123.0(3) . . ?
N8 C29 C30 113.9(3) . . ?
C25 C29 C30 123.1(3) . . ?
N7 C30 C22 125.3(3) . . ?
N7 C30 C29 115.7(3) . . ?
C22 C30 C29 119.0(3) . . ?
N12 C31 N9 112.0(3) . . ?
N12 C31 C28 132.2(3) . . ?
N9 C31 C28 115.8(3) . . ?
N11 C32 C33 111.4(4) . . ?
C34 C33 C32 119.1(9) . . ?
C33 C34 C35 124.1(18) . . ?
C36 C35 C34 140(3) . . ?

loop_
_geom_bond_atom_site_label_1
_geom_bond_atom_site_label_2
_geom_bond_distance
_geom_bond_site_symmetry_2
_geom_bond_publ_flag
Fe1 N2 1.900(2) . ?
Fe1 N8 1.903(2) . ?
Fe1 N3 1.961(3) . ?
Fe1 N9 1.990(3) . ?
Fe1 N1 1.993(3) . ?
Fe1 N7 2.006(3) . ?
Cl1 O3 1.384(3) . ?
Cl1 O2 1.410(3) . ?
Cl1 O4 1.426(3) . ?
Cl1 O1 1.428(3) . ?
Cl2 O5 1.367(5) . ?
Cl2 O7 1.374(5) . ?
Cl2 O6 1.401(4) . ?
Cl2 O8 1.408(3) . ?
N1 C1 1.320(4) . ?
N1 C12 1.370(4) . ?
N2 C10 1.336(4) . ?
N2 C11 1.354(4) . ?
N3 N4 1.316(3) . ?
N3 C13 1.354(4) . ?
N4 N5 1.312(3) . ?
N5 N6 1.334(3) . ?
N5 C14 1.462(4) . ?
N7 C19 1.327(4) . ?
N7 C30 1.370(4) . ?
N8 C28 1.333(4) . ?
N8 C29 1.345(4) . ?
N9 N10 1.320(3) . ?
N9 C31 1.360(4) . ?
N10 N11 1.318(4) . ?
N11 N12 1.334(3) . ?
N11 C32 1.468(5) . ?
N12 C31 1.319(4) . ?
N6 C13 1.320(4) . ?
C1 C2 1.396(5) . ?
C2 C3 1.354(5) . ?
C3 C4 1.402(5) . ?
C4 C12 1.381(4) . ?
C4 C5 1.435(5) . ?
C5 C6 1.341(5) . ?
C6 C7 1.437(5) . ?
C7 C11 1.394(4) . ?
C7 C8 1.402(5) . ?
C8 C9 1.382(5) . ?
C9 C10 1.406(4) . ?
C10 C13 1.471(4) . ?
C11 C12 1.405(5) . ?
C14 C15 1.501(4) . ?
C15 C16 1.529(5) . ?
C16 C17 1.522(5) . ?
C17 C18 1.474(5) . ?
C19 C20 1.390(5) . ?
C20 C21 1.366(5) . ?
C21 C22 1.405(5) . ?
C22 C30 1.402(4) . ?
C22 C23 1.445(5) . ?
C23 C24 1.337(5) . ?
C24 C25 1.436(5) . ?
C25 C29 1.399(4) . ?
C25 C26 1.406(5) . ?
C26 C27 1.373(5) . ?
C27 C28 1.395(4) . ?
C28 C31 1.452(4) . ?
C29 C30 1.417(5) . ?
C32 C33 1.530(10) . ?
C33 C34 1.322(12) . ?
C34 C35 1.399(16) . ?
C35 C36 1.27(3) . ?
